data_7101452
loop_
_publ_author_name
'Schaffner, Arnaud-Pierre'
'Lena, Gersande'
'Roussel, Solveig'
'Wawrezinieck, Anne'
'Aubry, Andr\'e'
'Briand, Jean-Paul'
'Didierjean, Claude'
'Guichard, Gilles'

_publ_section_title
;
 Porous 3-D honeycomb architecture by self-assembly of helical H-bonded
 molecular tapes
;
_journal_coden_ASTM CHCOFS
_journal_issue 39
_journal_name_full
;
 Chemical Communications (Cambridge, United Kingdom)
;
_journal_page_first 4069
_journal_page_last 4071
_journal_paper_doi 10.1039/b604747e
_journal_year 2006
_chemical_absolute_configuration syn
_chemical_compound_source 'synthesis as described'
_chemical_formula_moiety '3 (C21 H23 N3 O3), 0.759(H2 O)'
_chemical_formula_sum 'C63 H70.52 N9 O9.76'
_chemical_formula_weight 1109.94
_space_group_IT_number 4
_space_group_name_Hall 'P 2yb'
_space_group_name_H-M_alt 'P 1 21 1'
_symmetry_cell_setting monoclinic
_symmetry_Int_Tables_number 4
_symmetry_space_group_name_Hall 'P 2yb'
_symmetry_space_group_name_H-M 'P 1 21 1'
_atom_sites_solution_hydrogens geom
_atom_sites_solution_primary direct
_atom_sites_solution_secondary difmap
_audit_creation_date 2006-05-26T11:14:05-00:00
_audit_creation_method 'WinGX routine CIF_UPDATE'
_cell_angle_alpha 90
_cell_angle_beta 102.8050(1)
_cell_angle_gamma 90
_cell_formula_units_Z 2
_cell_length_a 15.7533(3)
_cell_length_b 10.5328(2)
_cell_length_c 17.8744(5)
_cell_measurement_reflns_used 27893
_cell_measurement_temperature 293(2)
_cell_measurement_theta_max 24.11
_cell_measurement_theta_min 1.17
_cell_measurement_wavelength 0.71073
_cell_volume 2892.07(11)
_computing_molecular_graphics 'Ortep-3 for Windows (Farrugia, 1997)'
_computing_publication_material 'WinGX publication routines (Farrugia, 1999)'
_computing_structure_refinement 'SHELXL-97 (Sheldrick, 1997)'
_computing_structure_solution 'SHELXS-97 (Sheldrick, 1997)'
_diffrn_ambient_temperature 293(2)
_diffrn_measured_fraction_theta_full 0.986
_diffrn_measured_fraction_theta_max 0.986
_diffrn_radiation_monochromator graphite
_diffrn_radiation_probe x-ray
_diffrn_radiation_type MoK\a
_diffrn_radiation_wavelength 0.71073
_diffrn_reflns_av_R_equivalents 0.0471
_diffrn_reflns_av_unetI/netI 0.0821
_diffrn_reflns_limit_h_max 18
_diffrn_reflns_limit_h_min -18
_diffrn_reflns_limit_k_max 10
_diffrn_reflns_limit_k_min -12
_diffrn_reflns_limit_l_max 20
_diffrn_reflns_limit_l_min -20
_diffrn_reflns_number 27853
_diffrn_reflns_theta_full 24.11
_diffrn_reflns_theta_max 24.11
_diffrn_reflns_theta_min 2.34
_exptl_absorpt_coefficient_mu 0.087
_exptl_absorpt_correction_type none
_exptl_crystal_colour colorless
_exptl_crystal_density_diffrn 1.275
_exptl_crystal_density_method 'not measured'
_exptl_crystal_description prism
_exptl_crystal_F_000 1179.2
_exptl_crystal_size_max 0.2
_exptl_crystal_size_mid 0.1
_exptl_crystal_size_min 0.1
_refine_diff_density_max 0.251
_refine_diff_density_min -0.232
_refine_diff_density_rms 0.039
_refine_ls_extinction_method none
_refine_ls_goodness_of_fit_ref 0.956
_refine_ls_hydrogen_treatment constr
_refine_ls_matrix_type full
_refine_ls_number_parameters 722
_refine_ls_number_reflns 4816
_refine_ls_number_restraints 41
_refine_ls_restrained_S_all 0.971
_refine_ls_R_factor_all 0.1228
_refine_ls_R_factor_gt 0.0531
_refine_ls_shift/su_max 0.002
_refine_ls_shift/su_mean 0
_refine_ls_structure_factor_coef Fsqd
_refine_ls_weighting_details 'calc w=1/[\s^2^(Fo^2^)+(0.0846P)^2^+0.0000P] where P=(Fo^2^+2Fc^2^)/3'
_refine_ls_weighting_scheme calc
_refine_ls_wR_factor_gt 0.1205
_refine_ls_wR_factor_ref 0.1443
_reflns_number_gt 2781
_reflns_number_total 4816
_reflns_threshold_expression >2sigma(I)
_cod_data_source_file b604747e.txt
_cod_database_code 7101452

loop_
_symmetry_equiv_pos_as_xyz
'x, y, z'
'-x, y+1/2, -z'

loop_
_atom_site_label
_atom_site_type_symbol
_atom_site_fract_x
_atom_site_fract_y
_atom_site_fract_z
_atom_site_U_iso_or_equiv
_atom_site_adp_type
_atom_site_occupancy
_atom_site_symmetry_multiplicity
_atom_site_calc_flag
_atom_site_refinement_flags
_atom_site_disorder_assembly
_atom_site_disorder_group
C1 C 0.0494(6) 0.7608(10) 0.0397(4) 0.114(3) Uani 1 1 d . . .
H1A H 0.0116 0.7083 0.0018 0.137 Uiso 1 1 calc R . .
H1B H 0.0446 0.847 0.02 0.137 Uiso 1 1 calc R . .
C2 C 0.1381(5) 0.7190(9) 0.0446(4) 0.085(2) Uani 1 1 d D . .
C3 C 0.1694(7) 0.6047(10) 0.0788(5) 0.120(3) Uani 1 1 d D . .
H3A H 0.1343 0.5575 0.1039 0.144 Uiso 1 1 calc R . .
C4 C 0.2502(7) 0.5597(11) 0.0767(6) 0.127(3) Uani 1 1 d D . .
H4 H 0.2674 0.4789 0.095 0.153 Uiso 1 1 calc R . .
C5 C 0.3048(7) 0.6342(12) 0.0475(6) 0.132(4) Uani 1 1 d D . .
H5 H 0.3614 0.6071 0.0494 0.158 Uiso 1 1 calc R . .
C6 C 0.2778(7) 0.7486(13) 0.0154(6) 0.152(4) Uani 1 1 d D . .
H6 H 0.3156 0.7993 -0.0048 0.182 Uiso 1 1 calc R . .
C7 C 0.1951(7) 0.7879(10) 0.0131(6) 0.130(3) Uani 1 1 d D . .
H7 H 0.1765 0.8645 -0.0109 0.156 Uiso 1 1 calc R . .
O1 O 0.0155(3) 0.7594(5) 0.1088(2) 0.0844(14) Uani 1 1 d . . .
C8 C 0.0461(4) 0.8614(6) 0.1593(3) 0.0637(17) Uani 1 1 d . . .
H8 H 0.1099 0.8655 0.1702 0.076 Uiso 1 1 calc R . .
C9 C 0.0073(4) 0.9881(7) 0.1320(3) 0.0697(18) Uani 1 1 d . . .
H9A H 0.0428 1.032 0.1022 0.084 Uiso 1 1 calc R . .
H9B H -0.0511 0.9784 0.1008 0.084 Uiso 1 1 calc R . .
N1 N 0.0063(3) 1.0566(5) 0.2028(3) 0.0577(13) Uani 1 1 d . . .
C10 C 0.0178(4) 0.9735(5) 0.2692(3) 0.0516(15) Uani 1 1 d . . .
H10 H -0.0302 0.9843 0.2954 0.062 Uiso 1 1 calc R . .
C11 C 0.0147(4) 0.8424(6) 0.2333(4) 0.0618(17) Uani 1 1 d . . .
H11A H -0.0442 0.809 0.2224 0.074 Uiso 1 1 calc R . .
H11B H 0.0525 0.784 0.2673 0.074 Uiso 1 1 calc R . .
C12 C -0.0059(4) 1.1831(7) 0.2047(4) 0.0571(16) Uani 1 1 d . . .
O2 O -0.0218(3) 1.2516(5) 0.1484(2) 0.0745(13) Uani 1 1 d . . .
C13 C 0.0078(3) 1.2363(5) 0.2875(3) 0.0514(15) Uani 1 1 d . . .
H13 H -0.0316 1.1914 0.3139 0.062 Uiso 1 1 calc R . .
N2 N 0.0969(3) 1.2156(5) 0.3302(2) 0.0507(12) Uani 1 1 d . . .
H2 H 0.1258 1.2832 0.3463 0.061 Uiso 1 1 calc R . .
C14 C 0.1405(4) 1.1052(6) 0.3481(3) 0.0473(14) Uani 1 1 d . . .
O3 O 0.2161(3) 1.1028(4) 0.3874(2) 0.0592(10) Uani 1 1 d . . .
N3 N 0.1008(3) 0.9935(5) 0.3220(2) 0.0526(12) Uani 1 1 d . . .
H3 H 0.1289 0.9258 0.3393 0.063 Uiso 1 1 calc R . .
C15 C -0.0141(4) 1.3762(6) 0.2857(3) 0.0567(16) Uani 1 1 d . . .
H15A H 0.0276 1.4217 0.2632 0.068 Uiso 1 1 calc R . .
H15B H -0.0712 1.3884 0.2525 0.068 Uiso 1 1 calc R . .
C16 C -0.0142(3) 1.4338(6) 0.3627(3) 0.0530(15) Uani 1 1 d . . .
C17 C 0.0371(3) 1.5378(6) 0.3892(4) 0.0601(16) Uani 1 1 d . . .
H17 H 0.0737 1.5709 0.3598 0.072 Uiso 1 1 calc R . .
C18 C 0.0348(4) 1.5938(6) 0.4592(4) 0.0670(17) Uani 1 1 d . . .
H18 H 0.0691 1.6647 0.4758 0.08 Uiso 1 1 calc R . .
C19 C -0.0172(4) 1.5456(7) 0.5034(4) 0.0691(18) Uani 1 1 d . . .
H19 H -0.0187 1.5831 0.5502 0.083 Uiso 1 1 calc R . .
C20 C -0.0679(4) 1.4405(7) 0.4785(4) 0.0663(16) Uani 1 1 d . . .
H20 H -0.1034 1.4071 0.5089 0.08 Uiso 1 1 calc R . .
C21 C -0.0668(4) 1.3855(6) 0.4104(3) 0.0588(16) Uani 1 1 d . . .
H21 H -0.1013 1.3145 0.3947 0.071 Uiso 1 1 calc R . .
C61A C 0.4940(8) 0.4030(11) 0.1656(8) 0.122(3) Uiso 0.528(10) 1 d PD A 1
H61A H 0.4776 0.4244 0.1115 0.146 Uiso 0.528(10) 1 calc PR A 1
H61B H 0.449 0.3482 0.1772 0.146 Uiso 0.528(10) 1 calc PR A 1
C62A C 0.5788(9) 0.3317(13) 0.1809(6) 0.122(3) Uiso 0.528(10) 1 d PD A 1
C63A C 0.5813(11) 0.2015(14) 0.1717(9) 0.122(3) Uiso 0.528(10) 1 d PD A 1
H63A H 0.5296 0.1556 0.1644 0.146 Uiso 0.528(10) 1 calc PR A 1
C67A C 0.6566(8) 0.3939(17) 0.2094(9) 0.122(3) Uiso 0.528(10) 1 d PD A 1
H67A H 0.6564 0.4779 0.2255 0.146 Uiso 0.528(10) 1 calc PR A 1
C64A C 0.6591(9) 0.1366(19) 0.1732(10) 0.122(3) Uiso 0.528(10) 1 d PD A 1
H64A H 0.6602 0.0539 0.1552 0.146 Uiso 0.528(10) 1 calc PR A 1
C66A C 0.7334(11) 0.3321(18) 0.2139(11) 0.122(3) Uiso 0.528(10) 1 d PD A 1
H66A H 0.7855 0.377 0.2243 0.146 Uiso 0.528(10) 1 calc PR A 1
C65A C 0.7336(13) 0.2035(18) 0.2031(11) 0.122(3) Uiso 0.528(10) 1 d PD A 1
H65A H 0.7861 0.1599 0.2164 0.146 Uiso 0.528(10) 1 calc PR A 1
C61B C 0.5753(7) 0.4896(11) 0.1858(9) 0.099(3) Uiso 0.472(10) 1 d PD A 2
H61C H 0.6205 0.5418 0.2168 0.119 Uiso 0.472(10) 1 calc PR A 2
H61D H 0.5675 0.5187 0.1333 0.119 Uiso 0.472(10) 1 calc PR A 2
C62B C 0.6097(8) 0.3550(12) 0.1889(6) 0.099(3) Uiso 0.472(10) 1 d PD A 2
C63B C 0.5620(10) 0.2507(11) 0.1969(9) 0.099(3) Uiso 0.472(10) 1 d PD A 2
H63B H 0.5041 0.2591 0.1999 0.119 Uiso 0.472(10) 1 calc PR A 2
C67B C 0.6956(9) 0.3422(16) 0.1774(9) 0.099(3) Uiso 0.472(10) 1 d PD A 2
H67B H 0.7243 0.414 0.1654 0.119 Uiso 0.472(10) 1 calc PR A 2
C64B C 0.6002(9) 0.1311(15) 0.2007(9) 0.099(3) Uiso 0.472(10) 1 d PD A 2
H64B H 0.5688 0.0569 0.2028 0.119 Uiso 0.472(10) 1 calc PR A 2
C66B C 0.7378(12) 0.2275(13) 0.1833(10) 0.099(3) Uiso 0.472(10) 1 d PD A 2
H66B H 0.794 0.2169 0.176 0.119 Uiso 0.472(10) 1 calc PR A 2
C65B C 0.6878(10) 0.1301(18) 0.2011(10) 0.099(3) Uiso 0.472(10) 1 d PD A 2
H65B H 0.7167 0.0538 0.2153 0.119 Uiso 0.472(10) 1 calc PR A 2
O61 O 0.4980(3) 0.5152(6) 0.2093(3) 0.1003(16) Uani 1 1 d D . .
C68 C 0.4906(4) 0.5023(7) 0.2865(4) 0.0732(19) Uani 1 1 d . A .
H68 H 0.5224 0.4283 0.3116 0.088 Uiso 1 1 calc R . .
C69 C 0.5197(4) 0.6242(7) 0.3289(4) 0.0734(19) Uani 1 1 d . . .
H69A H 0.5345 0.6105 0.3839 0.088 Uiso 1 1 calc R A .
H69B H 0.5695 0.6602 0.313 0.088 Uiso 1 1 calc R . .
N61 N 0.4430(3) 0.7062(5) 0.3066(3) 0.0622(13) Uani 1 1 d . A .
C70 C 0.3637(4) 0.6326(6) 0.2728(3) 0.0568(16) Uani 1 1 d . . .
H70 H 0.3456 0.6499 0.2177 0.068 Uiso 1 1 calc R A .
C71 C 0.3943(4) 0.4962(6) 0.2859(4) 0.0730(19) Uani 1 1 d . A .
H71A H 0.385 0.4647 0.3345 0.088 Uiso 1 1 calc R . .
H71B H 0.3638 0.4416 0.245 0.088 Uiso 1 1 calc R . .
C72 C 0.4466(4) 0.8338(7) 0.3011(3) 0.0594(16) Uani 1 1 d . . .
O62 O 0.5157(3) 0.8914(4) 0.3239(2) 0.0700(12) Uani 1 1 d . A .
C73 C 0.3612(4) 0.8968(6) 0.2642(3) 0.0576(16) Uani 1 1 d . A .
H73 H 0.3393 0.8588 0.2135 0.069 Uiso 1 1 calc R . .
N62 N 0.2958(3) 0.8795(5) 0.3102(3) 0.0551(13) Uani 1 1 d . . .
H62 H 0.2758 0.9478 0.3262 0.066 Uiso 1 1 calc R A .
C74 C 0.2627(4) 0.7688(7) 0.3307(3) 0.0538(14) Uani 1 1 d . A .
O63 O 0.2053(2) 0.7704(4) 0.3689(2) 0.0592(10) Uani 1 1 d . . .
N63 N 0.2919(3) 0.6575(5) 0.3101(3) 0.0611(14) Uani 1 1 d . A .
H63 H 0.2644 0.5915 0.3204 0.073 Uiso 1 1 calc R . .
C75 C 0.3757(4) 1.0396(6) 0.2540(4) 0.0706(18) Uani 1 1 d . . .
H75A H 0.3857 1.0799 0.304 0.085 Uiso 1 1 calc R A .
H75B H 0.428 1.0504 0.2346 0.085 Uiso 1 1 calc R . .
C76 C 0.3033(4) 1.1067(7) 0.2019(4) 0.0661(17) Uani 1 1 d . A .
C77 C 0.2633(5) 1.2105(8) 0.2279(5) 0.085(2) Uani 1 1 d . . .
H77 H 0.2808 1.2351 0.279 0.102 Uiso 1 1 calc R A .
C78 C 0.1992(5) 1.2769(10) 0.1802(7) 0.108(3) Uani 1 1 d . A .
H78 H 0.174 1.3468 0.1984 0.13 Uiso 1 1 calc R . .
C79 C 0.1726(5) 1.2411(11) 0.1067(7) 0.108(3) Uani 1 1 d . . .
H79 H 0.129 1.2874 0.0745 0.13 Uiso 1 1 calc R A .
C80 C 0.2073(7) 1.1394(11) 0.0781(6) 0.121(3) Uani 1 1 d . A .
H80 H 0.1872 1.1143 0.0274 0.146 Uiso 1 1 calc R . .
C81 C 0.2762(6) 1.0713(9) 0.1282(5) 0.102(3) Uani 1 1 d . . .
H81 H 0.3021 1.0024 0.1095 0.122 Uiso 1 1 calc R A .
C31 C 0.2451(4) 0.2251(10) 0.7934(4) 0.099(3) Uani 1 1 d . . .
H31A H 0.2167 0.1485 0.8054 0.118 Uiso 1 1 calc R . .
H31B H 0.2042 0.2948 0.7898 0.118 Uiso 1 1 calc R . .
C32 C 0.3214(5) 0.2508(9) 0.8541(4) 0.096(2) Uani 1 1 d D . .
C33 C 0.3981(5) 0.2959(9) 0.8420(5) 0.109(3) Uani 1 1 d D . .
H33A H 0.4021 0.3148 0.792 0.131 Uiso 1 1 calc R . .
C34 C 0.4699(6) 0.3148(12) 0.9003(5) 0.140(4) Uani 1 1 d D . .
H34 H 0.521 0.3461 0.8893 0.168 Uiso 1 1 calc R . .
C35 C 0.4669(7) 0.2880(18) 0.9744(6) 0.207(8) Uani 1 1 d D . .
H35 H 0.5143 0.3011 1.015 0.248 Uiso 1 1 calc R . .
C36 C 0.3893(8) 0.240(2) 0.9849(6) 0.266(12) Uani 1 1 d D . .
H36 H 0.3848 0.2222 1.0348 0.319 Uiso 1 1 calc R . .
C37 C 0.3167(7) 0.2175(19) 0.9257(5) 0.220(9) Uani 1 1 d D . .
H37 H 0.2667 0.1805 0.9355 0.264 Uiso 1 1 calc R . .
O31 O 0.2699(2) 0.2096(4) 0.7208(2) 0.0689(12) Uani 1 1 d . . .
C38 C 0.1991(4) 0.1912(6) 0.6565(4) 0.0669(17) Uani 1 1 d . . .
H38 H 0.1624 0.1191 0.6636 0.08 Uiso 1 1 calc R . .
C39 C 0.1469(4) 0.3115(6) 0.6354(4) 0.0613(17) Uani 1 1 d . . .
H39A H 0.0918 0.2942 0.6002 0.074 Uiso 1 1 calc R . .
H39B H 0.1361 0.3536 0.6806 0.074 Uiso 1 1 calc R . .
N31 N 0.2041(3) 0.3878(5) 0.5986(3) 0.0512(12) Uani 1 1 d . . .
C40 C 0.2652(3) 0.3075(5) 0.5690(3) 0.0513(15) Uani 1 1 d . . .
H40 H 0.3251 0.3259 0.5961 0.062 Uiso 1 1 calc R . .
C41 C 0.2400(4) 0.1734(6) 0.5878(3) 0.0620(17) Uani 1 1 d . . .
H41A H 0.1986 0.1367 0.5449 0.074 Uiso 1 1 calc R . .
H41B H 0.2908 0.119 0.6006 0.074 Uiso 1 1 calc R . .
C42 C 0.2113(3) 0.5141(6) 0.6053(3) 0.0498(15) Uani 1 1 d . . .
O32 O 0.1642(2) 0.5779(4) 0.6368(2) 0.0621(11) Uani 1 1 d . . .
C43 C 0.2814(3) 0.5688(5) 0.5693(3) 0.0475(14) Uani 1 1 d . . .
H43 H 0.3364 0.5258 0.5915 0.057 Uiso 1 1 calc R . .
N32 N 0.2607(3) 0.5471(5) 0.4854(3) 0.0525(12) Uani 1 1 d . . .
H32 H 0.2561 0.6143 0.4574 0.063 Uiso 1 1 calc R . .
C44 C 0.2479(3) 0.4355(6) 0.4469(4) 0.0501(14) Uani 1 1 d . . .
O33 O 0.2283(2) 0.4329(4) 0.3755(2) 0.0539(10) Uani 1 1 d . . .
N33 N 0.2561(3) 0.3239(5) 0.4870(3) 0.0543(12) Uani 1 1 d . . .
H33 H 0.2558 0.2556 0.4606 0.065 Uiso 1 1 calc R . .
C45 C 0.2939(3) 0.7121(6) 0.5847(3) 0.0570(15) Uani 1 1 d . . .
H45A H 0.241 0.7556 0.5596 0.068 Uiso 1 1 calc R . .
H45B H 0.3021 0.7266 0.6395 0.068 Uiso 1 1 calc R . .
C46 C 0.3695(3) 0.7704(6) 0.5579(3) 0.0515(14) Uani 1 1 d . . .
C47 C 0.3577(4) 0.8753(6) 0.5117(3) 0.0600(16) Uani 1 1 d . . .
H47 H 0.3023 0.9099 0.496 0.072 Uiso 1 1 calc R . .
C48 C 0.4268(5) 0.9308(7) 0.4880(4) 0.0729(18) Uani 1 1 d . . .
H48 H 0.4176 1.0027 0.4571 0.087 Uiso 1 1 calc R . .
C49 C 0.5088(5) 0.8803(8) 0.5099(4) 0.077(2) Uani 1 1 d . . .
H49 H 0.5554 0.9176 0.4941 0.092 Uiso 1 1 calc R . .
C50 C 0.5214(4) 0.7731(8) 0.5558(4) 0.0748(19) Uani 1 1 d . . .
H50 H 0.5767 0.7379 0.5709 0.09 Uiso 1 1 calc R . .
C51 C 0.4530(4) 0.7189(6) 0.5788(3) 0.0630(16) Uani 1 1 d . . .
H51 H 0.4621 0.6462 0.609 0.076 Uiso 1 1 calc R . .
O91 O -0.0848(6) 0.5236(9) 0.1047(5) 0.152(5) Uani 0.759(15) 1 d P . .
H91A H -0.0485 0.4559 0.122 0.183 Uiso 0.759(15) 1 d P . .
H91B H -0.0443 0.6056 0.1002 0.183 Uiso 0.759(15) 1 d P . .

loop_
_atom_site_aniso_label
_atom_site_aniso_U_11
_atom_site_aniso_U_22
_atom_site_aniso_U_33
_atom_site_aniso_U_23
_atom_site_aniso_U_13
_atom_site_aniso_U_12
C1 0.148(8) 0.104(7) 0.086(5) -0.031(5) 0.015(5) 0.008(7)
C2 0.069(5) 0.090(7) 0.091(5) -0.042(5) 0.006(4) 0.009(5)
C3 0.120(8) 0.115(8) 0.131(7) 0.018(7) 0.042(6) 0.004(7)
C4 0.111(7) 0.121(9) 0.149(8) 0.021(7) 0.027(7) 0.018(7)
C5 0.116(8) 0.140(11) 0.135(8) 0.009(8) 0.020(7) 0.016(8)
C6 0.131(9) 0.178(14) 0.149(9) 0.046(10) 0.038(7) -0.019(9)
C7 0.109(7) 0.116(9) 0.151(8) 0.025(7) -0.001(7) -0.007(8)
O1 0.106(3) 0.086(4) 0.064(3) -0.028(3) 0.026(2) -0.024(3)
C8 0.071(4) 0.053(5) 0.068(4) -0.022(4) 0.015(3) -0.006(3)
C9 0.087(4) 0.069(5) 0.053(4) -0.011(4) 0.017(3) -0.007(4)
N1 0.068(3) 0.055(4) 0.051(3) -0.005(3) 0.014(2) -0.006(3)
C10 0.057(4) 0.042(4) 0.056(4) 0.001(3) 0.012(3) -0.009(3)
C11 0.059(4) 0.056(4) 0.072(4) -0.007(3) 0.016(3) -0.014(3)
C12 0.051(4) 0.058(5) 0.063(5) -0.003(4) 0.014(3) -0.004(3)
O2 0.098(3) 0.070(3) 0.052(2) 0.019(3) 0.010(2) 0.009(3)
C13 0.053(3) 0.051(4) 0.048(3) -0.002(3) 0.006(3) -0.002(3)
N2 0.052(3) 0.043(3) 0.055(3) -0.006(2) 0.006(2) -0.002(2)
C14 0.053(4) 0.042(4) 0.048(3) 0.001(3) 0.015(3) 0.003(4)
O3 0.054(3) 0.052(3) 0.067(2) -0.001(2) 0.003(2) 0.003(2)
N3 0.057(3) 0.044(3) 0.056(3) -0.002(2) 0.013(2) -0.004(2)
C15 0.058(4) 0.055(4) 0.058(4) 0.011(3) 0.014(3) 0.007(3)
C16 0.053(3) 0.041(4) 0.062(4) -0.001(3) 0.006(3) 0.012(3)
C17 0.050(3) 0.050(4) 0.080(4) -0.002(4) 0.014(3) 0.007(3)
C18 0.058(4) 0.053(4) 0.092(5) -0.019(4) 0.021(4) 0.006(3)
C19 0.067(4) 0.074(5) 0.068(4) -0.007(4) 0.017(4) 0.009(4)
C20 0.074(4) 0.057(4) 0.074(4) -0.001(4) 0.030(3) 0.006(4)
C21 0.060(4) 0.048(4) 0.069(4) 0.000(4) 0.015(3) -0.006(3)
O61 0.085(3) 0.111(4) 0.115(4) 0.003(4) 0.044(3) 0.014(3)
C68 0.069(4) 0.068(5) 0.088(5) 0.017(4) 0.029(4) 0.021(4)
C69 0.064(4) 0.076(5) 0.082(4) 0.006(4) 0.019(3) 0.008(4)
N61 0.049(3) 0.053(4) 0.083(4) -0.002(3) 0.013(3) 0.002(3)
C70 0.056(4) 0.050(4) 0.070(4) -0.002(3) 0.026(3) 0.003(3)
C71 0.076(4) 0.049(4) 0.099(5) 0.004(4) 0.032(4) 0.003(4)
C72 0.054(4) 0.067(5) 0.061(4) -0.005(4) 0.021(3) -0.010(4)
O62 0.053(3) 0.070(3) 0.087(3) -0.004(2) 0.015(2) -0.007(2)
C73 0.052(4) 0.056(4) 0.063(4) 0.001(3) 0.008(3) -0.011(3)
N62 0.051(3) 0.042(3) 0.075(3) 0.004(3) 0.021(2) -0.001(2)
C74 0.051(3) 0.048(4) 0.061(3) -0.004(3) 0.007(3) 0.000(4)
O63 0.056(2) 0.051(3) 0.076(3) 0.004(2) 0.026(2) -0.002(2)
N63 0.060(3) 0.049(4) 0.076(3) 0.002(3) 0.018(3) -0.007(3)
C75 0.067(4) 0.051(4) 0.094(5) 0.010(4) 0.019(4) -0.008(4)
C76 0.075(4) 0.052(4) 0.073(5) 0.010(4) 0.020(4) -0.011(4)
C77 0.082(5) 0.064(5) 0.117(6) 0.025(5) 0.042(5) -0.003(4)
C78 0.091(6) 0.095(7) 0.143(8) 0.036(7) 0.036(6) -0.003(6)
C79 0.084(6) 0.107(9) 0.125(8) 0.038(7) 0.003(6) -0.008(6)
C80 0.154(9) 0.113(9) 0.092(6) 0.010(7) 0.018(6) -0.004(7)
C81 0.133(7) 0.086(6) 0.082(6) 0.003(5) 0.014(5) 0.005(6)
C31 0.080(5) 0.140(8) 0.079(5) 0.003(5) 0.026(4) -0.005(5)
C32 0.081(5) 0.135(8) 0.078(5) -0.003(5) 0.029(4) 0.008(5)
C33 0.106(6) 0.126(9) 0.089(6) -0.001(5) 0.012(5) -0.011(6)
C34 0.101(7) 0.193(12) 0.122(8) -0.023(8) 0.016(6) -0.024(7)
C35 0.133(10) 0.40(3) 0.086(8) -0.018(11) 0.015(6) -0.021(14)
C36 0.164(11) 0.54(4) 0.097(8) 0.055(15) 0.034(9) -0.016(19)
C37 0.127(8) 0.45(3) 0.082(6) 0.029(11) 0.018(6) -0.054(13)
O31 0.063(3) 0.075(3) 0.070(3) 0.006(2) 0.020(2) 0.006(2)
C38 0.061(4) 0.054(4) 0.086(5) 0.008(4) 0.019(4) -0.008(3)
C39 0.050(3) 0.058(4) 0.080(4) 0.007(3) 0.021(3) -0.006(3)
N31 0.045(3) 0.044(3) 0.069(3) 0.001(3) 0.021(2) 0.002(2)
C40 0.041(3) 0.047(4) 0.065(4) -0.002(3) 0.011(3) -0.006(3)
C41 0.062(4) 0.050(4) 0.074(4) 0.000(3) 0.015(3) -0.003(3)
C42 0.046(3) 0.054(5) 0.051(3) -0.003(3) 0.015(3) 0.003(3)
O32 0.057(2) 0.059(3) 0.073(3) -0.005(2) 0.022(2) 0.003(2)
C43 0.045(3) 0.043(4) 0.056(4) -0.004(3) 0.014(3) -0.001(3)
N32 0.059(3) 0.037(3) 0.065(3) -0.004(3) 0.021(2) -0.007(2)
C44 0.039(3) 0.047(4) 0.067(4) 0.001(4) 0.017(3) 0.002(3)
O33 0.061(2) 0.052(2) 0.049(2) -0.005(2) 0.0122(18) -0.006(2)
N33 0.059(3) 0.046(3) 0.058(3) -0.004(3) 0.013(2) 0.003(2)
C45 0.054(3) 0.044(4) 0.075(4) -0.014(3) 0.018(3) -0.005(3)
C46 0.055(4) 0.039(3) 0.061(3) -0.008(3) 0.013(3) -0.001(3)
C47 0.058(4) 0.049(4) 0.069(4) 0.002(4) 0.006(3) 0.001(3)
C48 0.080(5) 0.065(4) 0.071(4) 0.003(4) 0.010(4) -0.023(4)
C49 0.075(5) 0.078(6) 0.081(5) -0.007(5) 0.023(4) -0.029(4)
C50 0.054(4) 0.066(5) 0.106(5) -0.008(5) 0.020(3) -0.007(4)
C51 0.056(4) 0.043(4) 0.091(4) 0.007(3) 0.018(3) -0.006(3)
O91 0.180(8) 0.122(8) 0.120(7) 0.038(6) -0.039(5) -0.036(6)

loop_
_atom_type_symbol
_atom_type_description
_atom_type_scat_dispersion_real
_atom_type_scat_dispersion_imag
_atom_type_scat_source
C C 0.0033 0 'International Tables Vol C Tables 4.2.6.8 and 6.1.1.4'
H H 0 0 'International Tables Vol C Tables 4.2.6.8 and 6.1.1.4'
N N 0.0061 0 'International Tables Vol C Tables 4.2.6.8 and 6.1.1.4'
O O 0.0106 0 'International Tables Vol C Tables 4.2.6.8 and 6.1.1.4'

loop_
_geom_angle_atom_site_label_1
_geom_angle_atom_site_label_2
_geom_angle_atom_site_label_3
_geom_angle
C2 C1 O1 118.6(7)
C7 C2 C3 116.0(8)
C7 C2 C1 121.7(9)
C3 C2 C1 122.2(9)
C4 C3 C2 122.0(9)
C5 C4 C3 119.1(10)
C4 C5 C6 120.7(10)
C7 C6 C5 119.4(10)
C6 C7 C2 122.6(9)
C8 O1 C1 113.4(5)
O1 C8 C9 114.2(5)
O1 C8 C11 108.8(5)
C9 C8 C11 102.2(5)
N1 C9 C8 103.8(5)
C12 N1 C10 124.5(5)
C12 N1 C9 122.7(5)
C10 N1 C9 112.8(5)
N3 C10 N1 112.1(4)
N3 C10 C11 110.3(5)
N1 C10 C11 102.5(4)
C10 C11 C8 105.1(5)
O2 C12 N1 124.7(6)
O2 C12 C13 122.2(6)
N1 C12 C13 113.0(6)
N2 C13 C15 110.2(5)
N2 C13 C12 111.0(4)
C15 C13 C12 110.4(5)
C14 N2 C13 129.2(5)
O3 C14 N2 121.6(5)
O3 C14 N3 119.1(5)
N2 C14 N3 119.3(5)
C14 N3 C10 128.8(5)
C16 C15 C13 114.8(5)
C17 C16 C21 117.2(5)
C17 C16 C15 121.0(5)
C21 C16 C15 121.8(5)
C16 C17 C18 121.0(6)
C19 C18 C17 120.3(6)
C18 C19 C20 119.6(6)
C21 C20 C19 120.8(6)
C20 C21 C16 121.1(6)
O61 C61A C62A 112.9(8)
C63A C62A C67A 117.9(14)
C63A C62A C61A 121.4(10)
C67A C62A C61A 120.6(10)
C62A C63A C64A 122.0(17)
C66A C67A C62A 119.9(16)
C65A C64A C63A 115.3(19)
C67A C66A C65A 120(2)
C66A C65A C64A 122(2)
O61 C61B C62B 119.9(9)
C63B C62B C67B 120.4(13)
C63B C62B C61B 124.0(10)
C67B C62B C61B 115.4(9)
C62B C63B C64B 119.7(15)
C66B C67B C62B 122.3(16)
C65B C64B C63B 115.4(16)
C67B C66B C65B 112.6(17)
C66B C65B C64B 128.1(18)
C61B O61 C61A 66.9(8)
C61B O61 C68 122.6(8)
C61A O61 C68 117.0(8)
O61 C68 C69 109.0(6)
O61 C68 C71 107.2(5)
C69 C68 C71 103.4(5)
N61 C69 C68 103.0(5)
C72 N61 C69 124.1(5)
C72 N61 C70 122.5(5)
C69 N61 C70 111.8(5)
N63 C70 N61 112.8(5)
N63 C70 C71 110.6(5)
N61 C70 C71 102.9(5)
C68 C71 C70 104.1(5)
O62 C72 N61 120.9(6)
O62 C72 C73 124.2(6)
N61 C72 C73 114.9(6)
N62 C73 C72 111.6(5)
N62 C73 C75 109.2(5)
C72 C73 C75 109.8(5)
C74 N62 C73 128.1(5)
O63 C74 N63 119.7(6)
O63 C74 N62 120.2(6)
N63 C74 N62 120.1(5)
C74 N63 C70 129.1(5)
C76 C75 C73 115.3(5)
C81 C76 C77 118.5(7)
C81 C76 C75 121.1(7)
C77 C76 C75 120.4(7)
C78 C77 C76 121.4(8)
C79 C78 C77 119.9(10)
C78 C79 C80 121.8(10)
C79 C80 C81 118.2(9)
C76 C81 C80 120.3(9)
O31 C31 C32 110.4(6)
C37 C32 C33 118.8(8)
C37 C32 C31 116.8(8)
C33 C32 C31 124.2(7)
C32 C33 C34 122.8(8)
C35 C34 C33 120.5(9)
C34 C35 C36 115.6(9)
C35 C36 C37 124.4(10)
C32 C37 C36 117.9(10)
C38 O31 C31 114.9(4)
O31 C38 C39 111.8(5)
O31 C38 C41 105.8(4)
C39 C38 C41 101.9(5)
N31 C39 C38 102.5(4)
C42 N31 C39 123.5(5)
C42 N31 C40 123.8(5)
C39 N31 C40 111.3(5)
N33 C40 N31 111.7(4)
N33 C40 C41 111.2(5)
N31 C40 C41 103.3(4)
C38 C41 C40 104.0(5)
O32 C42 N31 122.6(5)
O32 C42 C43 124.0(6)
N31 C42 C43 113.4(5)
N32 C43 C42 110.8(4)
N32 C43 C45 108.9(5)
C42 C43 C45 112.0(5)
C44 N32 C43 128.6(5)
O33 C44 N32 121.0(6)
O33 C44 N33 119.4(6)
N32 C44 N33 119.6(5)
C44 N33 C40 127.5(5)
C46 C45 C43 114.8(5)
C47 C46 C51 118.1(6)
C47 C46 C45 120.6(5)
C51 C46 C45 121.4(6)
C46 C47 C48 121.0(6)
C49 C48 C47 120.3(7)
C48 C49 C50 119.2(6)
C51 C50 C49 120.1(6)
C50 C51 C46 121.3(6)

loop_
_geom_bond_atom_site_label_1
_geom_bond_atom_site_label_2
_geom_bond_distance
C1 C2 1.449(10)
C1 O1 1.451(9)
C2 C7 1.369(8)
C2 C3 1.391(8)
C3 C4 1.367(8)
C4 C5 1.352(8)
C5 C6 1.361(9)
C6 C7 1.359(8)
O1 C8 1.417(7)
C8 C9 1.504(9)
C8 C11 1.525(8)
C9 N1 1.460(7)
N1 C12 1.348(8)
N1 C10 1.454(7)
C10 N3 1.449(7)
C10 C11 1.519(8)
C12 O2 1.219(7)
C12 C13 1.552(8)
C13 N2 1.458(6)
C13 C15 1.512(8)
N2 C14 1.353(7)
C14 O3 1.241(6)
C14 N3 1.365(7)
C15 C16 1.505(8)
C16 C17 1.382(8)
C16 C21 1.408(8)
C17 C18 1.391(8)
C18 C19 1.358(8)
C19 C20 1.380(9)
C20 C21 1.352(8)
C61A O61 1.411(9)
C61A C62A 1.504(9)
C62A C63A 1.383(10)
C62A C67A 1.384(10)
C63A C64A 1.399(10)
C67A C66A 1.360(10)
C64A C65A 1.372(10)
C66A C65A 1.369(10)
C61B O61 1.398(8)
C61B C62B 1.514(9)
C62B C63B 1.356(9)
C62B C67B 1.420(10)
C63B C64B 1.391(10)
C67B C66B 1.371(10)
C64B C65B 1.378(10)
C66B C65B 1.373(10)
O61 C68 1.417(7)
C68 C69 1.509(10)
C68 C71 1.516(8)
C69 N61 1.466(8)
N61 C72 1.349(8)
N61 C70 1.481(7)
C70 N63 1.459(7)
C70 C71 1.517(9)
C72 O62 1.234(7)
C72 C73 1.514(9)
C73 N62 1.466(7)
C73 C75 1.539(9)
N62 C74 1.359(8)
C74 O63 1.249(6)
C74 N63 1.340(8)
C75 C76 1.482(9)
C76 C81 1.346(10)
C76 C77 1.392(10)
C77 C78 1.362(10)
C78 C79 1.341(12)
C79 C80 1.354(13)
C80 C81 1.436(12)
C31 O31 1.445(7)
C31 C32 1.455(10)
C32 C37 1.345(8)
C32 C33 1.360(7)
C33 C34 1.372(8)
C34 C35 1.365(8)
C35 C36 1.371(9)
C36 C37 1.396(9)
O31 C38 1.427(7)
C38 C39 1.512(9)
C38 C41 1.518(8)
C39 N31 1.466(7)
N31 C42 1.338(7)
N31 C40 1.466(7)
C40 N33 1.450(7)
C40 C41 1.525(8)
C42 O32 1.225(6)
C42 C43 1.511(7)
C43 N32 1.480(7)
C43 C45 1.538(8)
N32 C44 1.354(7)
C44 O33 1.246(6)
C44 N33 1.369(8)
C45 C46 1.511(7)
C46 C47 1.367(8)
C46 C51 1.394(8)
C47 C48 1.382(8)
C48 C49 1.372(10)
C49 C50 1.384(10)
C50 C51 1.361(8)

loop_
_geom_hbond_atom_site_label_D
_geom_hbond_atom_site_label_H
_geom_hbond_atom_site_label_A
_geom_hbond_distance_DH
_geom_hbond_distance_HA
_geom_hbond_distance_DA
_geom_hbond_angle_DHA
_geom_hbond_site_symmetry_A
N2 H2 O33 0.86 2.23 3.072(6) 164.7 1_565
N3 H3 O63 0.86 2.03 2.885(6) 171.9 .
N62 H62 O3 0.86 2.28 3.128(6) 168.3 .
N63 H63 O33 0.86 2.08 2.913(6) 162.4 .
N32 H32 O63 0.86 2.3 3.134(6) 163.7 .
N33 H33 O3 0.86 2.08 2.914(6) 163 1_545
O91 H91A O2 0.923(10) 2.223(5) 3.075(11) 153.2(6) 1_545
O91 H91B O1 1.087(9) 1.863(5) 2.936(11) 168.1(6) .

loop_
_geom_torsion_atom_site_label_1
_geom_torsion_atom_site_label_2
_geom_torsion_atom_site_label_3
_geom_torsion_atom_site_label_4
_geom_torsion
O1 C1 C2 C7 -132.4(9)
O1 C1 C2 C3 50.1(11)
C7 C2 C3 C4 -4.2(14)
C1 C2 C3 C4 173.4(8)
C2 C3 C4 C5 7.0(16)
C3 C4 C5 C6 -4.9(17)
C4 C5 C6 C7 0.2(17)
C5 C6 C7 C2 2.6(17)
C3 C2 C7 C6 -0.6(14)
C1 C2 C7 C6 -178.3(9)
C2 C1 O1 C8 76.7(9)
C1 O1 C8 C9 72.8(7)
C1 O1 C8 C11 -173.8(6)
O1 C8 C9 N1 149.2(5)
C11 C8 C9 N1 31.9(6)
C8 C9 N1 C12 165.2(5)
C8 C9 N1 C10 -16.1(7)
C12 N1 C10 N3 -70.1(7)
C9 N1 C10 N3 111.2(5)
C12 N1 C10 C11 171.7(5)
C9 N1 C10 C11 -7.0(6)
N3 C10 C11 C8 -92.2(5)
N1 C10 C11 C8 27.2(6)
O1 C8 C11 C10 -158.2(5)
C9 C8 C11 C10 -37.1(6)
C10 N1 C12 O2 -174.4(5)
C9 N1 C12 O2 4.2(9)
C10 N1 C12 C13 9.0(8)
C9 N1 C12 C13 -172.4(5)
O2 C12 C13 N2 -114.5(6)
N1 C12 C13 N2 62.2(6)
O2 C12 C13 C15 8.1(7)
N1 C12 C13 C15 -175.2(5)
C15 C13 N2 C14 176.8(5)
C12 C13 N2 C14 -60.5(7)
C13 N2 C14 O3 -177.5(4)
C13 N2 C14 N3 2.8(8)
O3 C14 N3 C10 -172.8(5)
N2 C14 N3 C10 6.9(8)
N1 C10 N3 C14 44.9(7)
C11 C10 N3 C14 158.4(5)
N2 C13 C15 C16 -64.4(6)
C12 C13 C15 C16 172.5(4)
C13 C15 C16 C17 124.1(6)
C13 C15 C16 C21 -56.6(7)
C21 C16 C17 C18 -1.6(8)
C15 C16 C17 C18 177.8(5)
C16 C17 C18 C19 1.1(9)
C17 C18 C19 C20 0.0(9)
C18 C19 C20 C21 -0.4(9)
C19 C20 C21 C16 -0.3(9)
C17 C16 C21 C20 1.2(8)
C15 C16 C21 C20 -178.2(5)
O61 C61A C62A C63A 152.1(13)
O61 C61A C62A C67A -23.6(14)
C67A C62A C63A C64A -15(2)
C61A C62A C63A C64A 169.2(13)
C63A C62A C67A C66A 12(2)
C61A C62A C67A C66A -171.8(13)
C62A C63A C64A C65A 16(2)
C62A C67A C66A C65A -11(3)
C67A C66A C65A C64A 13(3)
C63A C64A C65A C66A -15(3)
O61 C61B C62B C63B 15.1(14)
O61 C61B C62B C67B -169.0(13)
C67B C62B C63B C64B 5.7(19)
C61B C62B C63B C64B -178.7(13)
C63B C62B C67B C66B -8(2)
C61B C62B C67B C66B 175.8(14)
C62B C63B C64B C65B 4(2)
C62B C67B C66B C65B 0(2)
C67B C66B C65B C64B 12(3)
C63B C64B C65B C66B -14(3)
C62B C61B O61 C61A -41.5(10)
C62B C61B O61 C68 66.8(13)
C62A C61A O61 C61B 35.8(9)
C62A C61A O61 C68 -80.3(10)
C61B O61 C68 C69 86.5(9)
C61A O61 C68 C69 165.2(7)
C61B O61 C68 C71 -162.2(8)
C61A O61 C68 C71 -83.5(8)
O61 C68 C69 N61 80.4(6)
C71 C68 C69 N61 -33.4(6)
C68 C69 N61 C72 -149.8(6)
C68 C69 N61 C70 16.2(6)
C72 N61 C70 N63 -66.9(7)
C69 N61 C70 N63 126.8(5)
C72 N61 C70 C71 173.9(6)
C69 N61 C70 C71 7.7(6)
O61 C68 C71 C70 -76.1(7)
C69 C68 C71 C70 39.0(7)
N63 C70 C71 C68 -149.2(5)
N61 C70 C71 C68 -28.4(6)
C69 N61 C72 O62 -8.9(9)
C70 N61 C72 O62 -173.5(5)
C69 N61 C72 C73 169.9(5)
C70 N61 C72 C73 5.4(8)
O62 C72 C73 N62 -116.9(6)
N61 C72 C73 N62 64.3(7)
O62 C72 C73 C75 4.3(8)
N61 C72 C73 C75 -174.5(5)
C72 C73 N62 C74 -60.2(7)
C75 C73 N62 C74 178.2(5)
C73 N62 C74 O63 -178.3(5)
C73 N62 C74 N63 1.9(8)
O63 C74 N63 C70 -173.2(5)
N62 C74 N63 C70 6.6(9)
N61 C70 N63 C74 45.0(8)
C71 C70 N63 C74 159.6(6)
N62 C73 C75 C76 -71.7(7)
C72 C73 C75 C76 165.6(5)
C73 C75 C76 C81 -59.0(9)
C73 C75 C76 C77 122.9(7)
C81 C76 C77 C78 -1.0(10)
C75 C76 C77 C78 177.1(6)
C76 C77 C78 C79 1.0(11)
C77 C78 C79 C80 0.4(13)
C78 C79 C80 C81 -1.7(14)
C77 C76 C81 C80 -0.3(11)
C75 C76 C81 C80 -178.5(7)
C79 C80 C81 C76 1.6(13)
O31 C31 C32 C37 -153.9(11)
O31 C31 C32 C33 20.6(13)
C37 C32 C33 C34 -3.2(17)
C31 C32 C33 C34 -177.6(10)
C32 C33 C34 C35 0.2(19)
C33 C34 C35 C36 1(2)
C34 C35 C36 C37 1(3)
C33 C32 C37 C36 5(2)
C31 C32 C37 C36 179.6(15)
C35 C36 C37 C32 -4(3)
C32 C31 O31 C38 -176.6(7)
C31 O31 C38 C39 71.4(7)
C31 O31 C38 C41 -178.4(6)
O31 C38 C39 N31 74.5(6)
C41 C38 C39 N31 -38.1(6)
C38 C39 N31 C42 -144.3(5)
C38 C39 N31 C40 23.1(6)
C42 N31 C40 N33 -71.3(7)
C39 N31 C40 N33 121.3(5)
C42 N31 C40 C41 169.1(5)
C39 N31 C40 C41 1.8(6)
O31 C38 C41 C40 -77.0(6)
C39 C38 C41 C40 40.0(6)
N33 C40 C41 C38 -145.9(5)
N31 C40 C41 C38 -25.9(6)
C39 N31 C42 O32 -7.2(9)
C40 N31 C42 O32 -173.0(5)
C39 N31 C42 C43 173.7(5)
C40 N31 C42 C43 7.9(8)
O32 C42 C43 N32 -115.3(6)
N31 C42 C43 N32 63.7(6)
O32 C42 C43 C45 6.4(7)
N31 C42 C43 C45 -174.5(5)
C42 C43 N32 C44 -59.0(7)
C45 C43 N32 C44 177.4(5)
C43 N32 C44 O33 178.0(5)
C43 N32 C44 N33 -1.6(7)
O33 C44 N33 C40 -169.9(4)
N32 C44 N33 C40 9.7(7)
N31 C40 N33 C44 44.6(7)
C41 C40 N33 C44 159.4(5)
N32 C43 C45 C46 -63.5(6)
C42 C43 C45 C46 173.6(5)
C43 C45 C46 C47 127.6(6)
C43 C45 C46 C51 -52.1(7)
C51 C46 C47 C48 -1.6(8)
C45 C46 C47 C48 178.8(5)
C46 C47 C48 C49 0.7(9)
C47 C48 C49 C50 0.2(10)
C48 C49 C50 C51 -0.1(10)
C49 C50 C51 C46 -0.9(10)
C47 C46 C51 C50 1.7(9)
C45 C46 C51 C50 -178.7(6)
